data_7158531
loop_
_publ_author_name
'Ure, Elizabeth M.'
'Harris, Lawrence D.'
'Cameron, Scott A.'
'Weymouth-Wilson, Alex'
'Furneaux, Richard H.'
'Pitman, Janet L.'
'Hinkley, Simon F.'
'Luxenburger, Andreas'

_publ_section_title
;
 Synthesis of 12\b-methyl-18-<i>nor</i>-avicholic acid analogues as
 potential TGR5 agonists.
;
_journal_issue 17
_journal_name_full 'Organic &amp; biomolecular chemistry'
_journal_page_first 3511
_journal_page_last 3527
_journal_paper_doi 10.1039/d1ob02401a
_journal_volume 20
_journal_year 2022
_chemical_absolute_configuration rmad
_chemical_formula_sum 'C25 H42 O4'
_chemical_formula_weight 406.58
_space_group_IT_number 170
_space_group_name_Hall 'P 65'
_space_group_name_H-M_alt 'P 65'
_symmetry_cell_setting hexagonal
_symmetry_Int_Tables_number 170
_symmetry_space_group_name_Hall 'P 65'
_symmetry_space_group_name_H-M 'P 65'
_atom_sites_solution_hydrogens geom
_atom_sites_solution_primary direct
_audit_update_record
;
2021-10-15 deposited with the CCDC.	2022-02-11 downloaded from the CCDC.
;
_cell_angle_alpha 90
_cell_angle_beta 90
_cell_angle_gamma 120
_cell_formula_units_Z 6
_cell_length_a 32.26794(16)
_cell_length_b 32.26794(16)
_cell_length_c 6.19392(4)
_cell_measurement_reflns_used 38490
_cell_measurement_temperature 120(2)
_cell_measurement_theta_max 73.455
_cell_measurement_theta_min 4.176
_cell_volume 5585.20(5)
_computing_cell_refinement 'CrysAlisPro 1.171.40.75a (Rigaku OD, 2020)'
_computing_data_collection 'CrysAlisPro 1.171.40.75a (Rigaku OD, 2020)'
_computing_data_reduction 'CrysAlisPro 1.171.40.75a (Rigaku OD, 2020)'
_computing_structure_refinement 'SHELXL-2018/3 (Sheldrick, 2018)'
_diffrn_ambient_environment N~2~
_diffrn_ambient_temperature 120(2)
_diffrn_detector 'CCD plate'
_diffrn_detector_area_resol_mean 8.0856
_diffrn_detector_type EosS2
_diffrn_measured_fraction_theta_full 0.999
_diffrn_measured_fraction_theta_max 0.998
_diffrn_measurement_device 'four-circle diffractometer'
_diffrn_measurement_device_type 'SuperNova, Dual, Cu at home/near, EosS2'
_diffrn_measurement_method '\w scans'
_diffrn_orient_matrix_type 'CrysAlisPro convention (1999,Acta A55,543-557)'
_diffrn_orient_matrix_UB_11 -0.0015109
_diffrn_orient_matrix_UB_12 -0.0484365
_diffrn_orient_matrix_UB_13 -0.0099368
_diffrn_orient_matrix_UB_21 -0.0533667
_diffrn_orient_matrix_UB_22 -0.0249247
_diffrn_orient_matrix_UB_23 -0.0618232
_diffrn_orient_matrix_UB_31 0.0137481
_diffrn_orient_matrix_UB_32 0.0083782
_diffrn_orient_matrix_UB_33 -0.2407367
_diffrn_radiation_monochromator mirror
_diffrn_radiation_probe x-ray
_diffrn_radiation_type CuK\a
_diffrn_radiation_wavelength 1.54184
_diffrn_reflns_av_R_equivalents 0.0259
_diffrn_reflns_av_unetI/netI 0.0347
_diffrn_reflns_Laue_measured_fraction_full 0.999
_diffrn_reflns_Laue_measured_fraction_max 0.998
_diffrn_reflns_limit_h_max 39
_diffrn_reflns_limit_h_min -39
_diffrn_reflns_limit_k_max 39
_diffrn_reflns_limit_k_min -39
_diffrn_reflns_limit_l_max 6
_diffrn_reflns_limit_l_min -7
_diffrn_reflns_number 70968
_diffrn_reflns_point_group_measured_fraction_full 0.924
_diffrn_reflns_point_group_measured_fraction_max 0.924
_diffrn_reflns_theta_full 67.684
_diffrn_reflns_theta_max 73.295
_diffrn_reflns_theta_min 4.186
_diffrn_source 'micro-focus sealed X-ray tube'
_diffrn_source_type 'SuperNova (Cu) X-ray Source'
_exptl_absorpt_coefficient_mu 0.375
_exptl_absorpt_correction_T_max 1
_exptl_absorpt_correction_T_min 0.344
_exptl_absorpt_correction_type gaussian
_exptl_absorpt_process_details
;
        CrysAlisPro 1.171.40.75a (Rigaku Oxford Diffraction, 2020)
Numerical absorption correction based on gaussian integration over
                        a multifaceted crystal model
        Empirical absorption correction using spherical harmonics,
 implemented in SCALE3 ABSPACK scaling algorithm.
;
_exptl_crystal_colour colourless
_exptl_crystal_density_diffrn 0.725
_exptl_crystal_description rod
_exptl_crystal_F_000 1344
_exptl_crystal_size_max 0.616
_exptl_crystal_size_mid 0.205
_exptl_crystal_size_min 0.124
_refine_diff_density_max 0.14
_refine_diff_density_min -0.095
_refine_diff_density_rms 0.018
_refine_ls_abs_structure_details
;
 Flack x determined using 2701 quotients [(I+)-(I-)]/[(I+)+(I-)]
 (Parsons, Flack and Wagner, Acta Cryst. B69 (2013) 249-259).
;
_refine_ls_abs_structure_Flack -0.04(4)
_refine_ls_extinction_method none
_refine_ls_goodness_of_fit_ref 1.047
_refine_ls_hydrogen_treatment constr
_refine_ls_matrix_type full
_refine_ls_number_parameters 269
_refine_ls_number_reflns 6921
_refine_ls_number_restraints 1
_refine_ls_restrained_S_all 1.047
_refine_ls_R_factor_all 0.0247
_refine_ls_R_factor_gt 0.0243
_refine_ls_shift/su_max 0.012
_refine_ls_shift/su_mean 0.001
_refine_ls_structure_factor_coef Fsqd
_refine_ls_weighting_details 'w=1/[\s^2^(Fo^2^)+(0.0335P)^2^+0.3359P] where P=(Fo^2^+2Fc^2^)/3'
_refine_ls_weighting_scheme calc
_refine_ls_wR_factor_gt 0.0631
_refine_ls_wR_factor_ref 0.0634
_reflns_Friedel_coverage 0.687
_reflns_Friedel_fraction_full 0.833
_reflns_Friedel_fraction_max 0.834
_reflns_number_gt 6784
_reflns_number_total 6921
_reflns_threshold_expression 'I > 2\s(I)'
_cod_data_source_file d1ob02401a2.cif
_cod_data_source_block 46-emu-066-sq
_cod_depositor_comments 'Adding full bibliography for 7158525--7158531.cif.'
_cod_database_code 7158531
_shelx_estimated_absorpt_t_min 0.802
_shelx_estimated_absorpt_t_max 0.955
_shelx_shelxl_version_number 2018/3

loop_
_symmetry_equiv_pos_as_xyz
'x, y, z'
'-y, x-y, z+2/3'
'-x+y, -x, z+1/3'
'-x, -y, z+1/2'
'y, -x+y, z+1/6'
'x-y, x, z+5/6'

loop_
_atom_site_label
_atom_site_type_symbol
_atom_site_fract_x
_atom_site_fract_y
_atom_site_fract_z
_atom_site_U_iso_or_equiv
_atom_site_adp_type
_atom_site_occupancy
_atom_site_site_symmetry_order
_atom_site_calc_flag
_atom_site_refinement_flags_posn
_atom_site_refinement_flags_adp
_atom_site_refinement_flags_occupancy
_atom_site_disorder_assembly
_atom_site_disorder_group
O1 O 0.58505(3) 1.06379(4) 0.56928(19) 0.0521(3) Uani 1 1 d . . . . .
H1X H 0.607575 1.081931 0.486944 0.063 Uiso 1 1 calc R U . . .
O2 O 0.46817(3) 0.90561(3) 0.87287(14) 0.03097(18) Uani 1 1 d . . . . .
H2X H 0.455617 0.919513 0.937198 0.037 Uiso 1 1 calc R U . . .
O3 O 0.45612(3) 0.59962(3) 0.91677(18) 0.0420(2) Uani 1 1 d . . . . .
H3X H 0.450649 0.580978 1.021258 0.05 Uiso 1 1 calc R U . . .
O4 O 0.52030(4) 0.64793(3) 1.1117(2) 0.0637(4) Uani 1 1 d . . . . .
C1 C 0.62478(4) 0.94010(4) 1.0728(2) 0.0340(3) Uani 1 1 d . . . . .
H1A H 0.644642 0.928721 1.004412 0.041 Uiso 1 1 calc R U . . .
H1B H 0.60028 0.914554 1.162379 0.041 Uiso 1 1 calc R U . . .
H1C H 0.644907 0.967947 1.163398 0.041 Uiso 1 1 calc R U . . .
C2 C 0.60050(4) 0.95432(3) 0.89771(18) 0.0262(2) Uani 1 1 d . . . . .
C3 C 0.64141(4) 0.99255(4) 0.7573(2) 0.0295(2) Uani 1 1 d . . . . .
H3A H 0.665981 1.016936 0.853693 0.035 Uiso 1 1 calc R U . . .
H3B H 0.656573 0.977071 0.677084 0.035 Uiso 1 1 calc R U . . .
C4 C 0.62562(4) 1.01757(4) 0.5966(2) 0.0310(2) Uani 1 1 d . . . . .
H4A H 0.65378 1.04228 0.516919 0.037 Uiso 1 1 calc R U . . .
H4B H 0.603178 0.994067 0.490739 0.037 Uiso 1 1 calc R U . . .
C5 C 0.60125(4) 1.04075(4) 0.7153(2) 0.0344(3) Uani 1 1 d . . . . .
H5 H 0.624663 1.065152 0.817939 0.041 Uiso 1 1 calc R U . . .
C6 C 0.55868(4) 1.00372(4) 0.8419(2) 0.0311(2) Uani 1 1 d . . . . .
H6A H 0.534699 0.980115 0.741015 0.037 Uiso 1 1 calc R U . . .
H6B H 0.543614 1.019557 0.92007 0.037 Uiso 1 1 calc R U . . .
C7 C 0.57373(4) 0.97769(4) 1.00459(18) 0.0278(2) Uani 1 1 d . . . . .
H7 H 0.596965 1.002684 1.10568 0.033 Uiso 1 1 calc R U . . .
C8 C 0.53168(4) 0.94170(4) 1.14288(18) 0.0302(2) Uani 1 1 d . . . . .
H8A H 0.544491 0.932889 1.269067 0.036 Uiso 1 1 calc R U . . .
H8B H 0.514156 0.957416 1.19795 0.036 Uiso 1 1 calc R U . . .
C9 C 0.49635(4) 0.89592(4) 1.02362(19) 0.0269(2) Uani 1 1 d . . . . .
H9 H 0.474269 0.872213 1.132192 0.032 Uiso 1 1 calc R U . . .
C10 C 0.52152(3) 0.87367(3) 0.90208(18) 0.0227(2) Uani 1 1 d . . . . .
H10 H 0.534715 0.860769 1.01254 0.027 Uiso 1 1 calc R U . . .
C11 C 0.56416(3) 0.91020(3) 0.76291(18) 0.0225(2) Uani 1 1 d . . . . .
H11 H 0.550704 0.922346 0.650172 0.027 Uiso 1 1 calc R U . . .
C12 C 0.58693(4) 0.88468(4) 0.64376(19) 0.0272(2) Uani 1 1 d . . . . .
H12A H 0.612865 0.908127 0.549546 0.033 Uiso 1 1 calc R U . . .
H12B H 0.601603 0.873258 0.751515 0.033 Uiso 1 1 calc R U . . .
C13 C 0.55156(4) 0.84197(4) 0.50529(18) 0.0256(2) Uani 1 1 d . . . . .
H13 H 0.537308 0.8541 0.396339 0.031 Uiso 1 1 calc R U . . .
C14 C 0.57787(5) 0.82093(4) 0.3830(2) 0.0376(3) Uani 1 1 d . . . . .
H14A H 0.591368 0.807856 0.486305 0.045 Uiso 1 1 calc R U . . .
H14B H 0.603721 0.846077 0.297142 0.045 Uiso 1 1 calc R U . . .
H14C H 0.555415 0.795354 0.287227 0.045 Uiso 1 1 calc R U . . .
C15 C 0.51128(4) 0.80672(3) 0.65183(17) 0.0224(2) Uani 1 1 d . . . . .
H15 H 0.525813 0.796374 0.767367 0.027 Uiso 1 1 calc R U . . .
C16 C 0.48724(3) 0.83185(3) 0.76082(18) 0.0225(2) Uani 1 1 d . . . . .
H16 H 0.475606 0.844926 0.644096 0.027 Uiso 1 1 calc R U . . .
C17 C 0.44338(4) 0.79028(4) 0.8661(2) 0.0289(2) Uani 1 1 d . . . . .
H17A H 0.419392 0.799526 0.905933 0.035 Uiso 1 1 calc R U . . .
H17B H 0.452304 0.778741 0.996417 0.035 Uiso 1 1 calc R U . . .
C18 C 0.42451(4) 0.75229(4) 0.6868(2) 0.0303(2) Uani 1 1 d . . . . .
H18A H 0.401212 0.755542 0.594819 0.036 Uiso 1 1 calc R U . . .
H18B H 0.408571 0.719726 0.749821 0.036 Uiso 1 1 calc R U . . .
C19 C 0.46908(4) 0.76132(3) 0.55215(19) 0.0263(2) Uani 1 1 d . . . . .
H19 H 0.464385 0.769408 0.401612 0.032 Uiso 1 1 calc R U . . .
C20 C 0.47636(4) 0.71764(4) 0.5391(2) 0.0297(2) Uani 1 1 d . . . . .
H20 H 0.508349 0.72867 0.471532 0.036 Uiso 1 1 calc R U . . .
C21 C 0.43889(5) 0.67888(4) 0.3937(3) 0.0480(3) Uani 1 1 d . . . . .
H21A H 0.44422 0.651543 0.388526 0.058 Uiso 1 1 calc R U . . .
H21B H 0.441483 0.691693 0.247745 0.058 Uiso 1 1 calc R U . . .
H21C H 0.406875 0.668486 0.451292 0.058 Uiso 1 1 calc R U . . .
C22 C 0.47661(4) 0.69642(4) 0.7608(2) 0.0302(2) Uani 1 1 d . . . . .
H22A H 0.443617 0.671223 0.797352 0.036 Uiso 1 1 calc R U . . .
H22B H 0.487221 0.721835 0.871651 0.036 Uiso 1 1 calc R U . . .
C23 C 0.50976(4) 0.67479(4) 0.7668(3) 0.0402(3) Uani 1 1 d . . . . .
H23 H 0.50574 0.657214 0.628432 0.048 Uiso 1 1 calc R U . . .
C24 C 0.56253(5) 0.71416(5) 0.7867(4) 0.0626(5) Uani 1 1 d . . . . .
H24A H 0.566679 0.733461 0.915682 0.075 Uiso 1 1 calc R U . . .
H24B H 0.571899 0.734674 0.658488 0.075 Uiso 1 1 calc R U . . .
H24C H 0.582626 0.699427 0.798685 0.075 Uiso 1 1 calc R U . . .
C25 C 0.49643(4) 0.63972(4) 0.9503(2) 0.0365(3) Uani 1 1 d . . . . .

loop_
_atom_site_aniso_label
_atom_site_aniso_U_11
_atom_site_aniso_U_22
_atom_site_aniso_U_33
_atom_site_aniso_U_23
_atom_site_aniso_U_13
_atom_site_aniso_U_12
O1 0.0477(5) 0.0508(5) 0.0635(7) 0.0312(5) 0.0042(5) 0.0288(4)
O2 0.0331(4) 0.0357(4) 0.0298(5) -0.0107(3) -0.0058(3) 0.0214(3)
O3 0.0375(4) 0.0314(4) 0.0458(6) 0.0144(4) -0.0041(4) 0.0087(3)
O4 0.0583(6) 0.0361(5) 0.0852(9) 0.0068(5) -0.0308(6) 0.0150(4)
C1 0.0349(5) 0.0312(5) 0.0309(7) 0.0053(5) -0.0108(5) 0.0126(4)
C2 0.0289(5) 0.0232(4) 0.0229(6) 0.0015(4) -0.0073(4) 0.0103(4)
C3 0.0277(5) 0.0235(5) 0.0315(6) 0.0046(4) -0.0057(4) 0.0085(4)
C4 0.0314(5) 0.0264(5) 0.0279(6) 0.0065(4) -0.0044(5) 0.0091(4)
C5 0.0403(6) 0.0262(5) 0.0360(7) 0.0046(5) -0.0089(5) 0.0161(4)
C6 0.0396(6) 0.0279(5) 0.0284(6) -0.0011(4) -0.0064(5) 0.0189(5)
C7 0.0364(5) 0.0230(4) 0.0198(6) -0.0035(4) -0.0098(4) 0.0116(4)
C8 0.0402(6) 0.0285(5) 0.0187(6) -0.0058(4) -0.0050(4) 0.0149(4)
C9 0.0323(5) 0.0274(5) 0.0188(5) -0.0044(4) -0.0021(4) 0.0133(4)
C10 0.0258(4) 0.0229(4) 0.0175(5) 0.0007(4) -0.0016(4) 0.0108(4)
C11 0.0252(4) 0.0218(4) 0.0184(5) 0.0023(4) -0.0027(4) 0.0102(4)
C12 0.0289(5) 0.0244(5) 0.0271(6) 0.0055(4) 0.0035(4) 0.0124(4)
C13 0.0343(5) 0.0246(4) 0.0197(6) 0.0050(4) 0.0052(4) 0.0160(4)
C14 0.0479(6) 0.0299(5) 0.0383(8) 0.0098(5) 0.0185(6) 0.0220(5)
C15 0.0284(5) 0.0212(4) 0.0186(5) 0.0028(4) -0.0005(4) 0.0131(4)
C16 0.0263(4) 0.0216(4) 0.0199(5) 0.0001(4) -0.0018(4) 0.0121(4)
C17 0.0252(5) 0.0263(5) 0.0318(6) -0.0007(4) 0.0017(4) 0.0104(4)
C18 0.0262(5) 0.0242(5) 0.0389(7) -0.0021(5) -0.0047(5) 0.0113(4)
C19 0.0336(5) 0.0235(4) 0.0218(6) -0.0022(4) -0.0063(4) 0.0142(4)
C20 0.0367(5) 0.0234(5) 0.0280(6) -0.0039(4) 0.0018(5) 0.0142(4)
C21 0.0618(8) 0.0319(6) 0.0405(8) -0.0150(6) -0.0060(7) 0.0162(6)
C22 0.0335(5) 0.0234(5) 0.0354(7) 0.0053(4) 0.0050(5) 0.0156(4)
C23 0.0369(6) 0.0285(5) 0.0594(9) 0.0121(6) 0.0111(6) 0.0195(5)
C24 0.0381(7) 0.0400(7) 0.1094(16) 0.0217(9) 0.0052(8) 0.0192(6)
C25 0.0322(5) 0.0259(5) 0.0555(9) 0.0064(5) 0.0003(5) 0.0176(4)

loop_
_atom_type_symbol
_atom_type_description
_atom_type_scat_dispersion_real
_atom_type_scat_dispersion_imag
_atom_type_scat_source
C C 0.0181 0.0091 'International Tables Vol C Tables 4.2.6.8 and 6.1.1.4'
H H 0 0 'International Tables Vol C Tables 4.2.6.8 and 6.1.1.4'
O O 0.0492 0.0322 'International Tables Vol C Tables 4.2.6.8 and 6.1.1.4'

loop_
_exptl_crystal_face_index_h
_exptl_crystal_face_index_k
_exptl_crystal_face_index_l
_exptl_crystal_face_perp_dist
-20 4 0 0.0899
20 -4 0 0.078
2 -2 4 0.2988
3 1 -4 0.2667
1 -19 0 0.0622
-1 19 0 0.0622

loop_
_geom_angle_atom_site_label_1
_geom_angle_atom_site_label_2
_geom_angle_atom_site_label_3
_geom_angle
_geom_angle_site_symmetry_1
_geom_angle_site_symmetry_3
_geom_angle_publ_flag
C1 C2 C3 105.99(8) . . ?
C1 C2 C7 109.58(9) . . ?
C3 C2 C7 108.25(8) . . ?
C1 C2 C11 111.62(8) . . ?
C3 C2 C11 112.31(9) . . ?
C7 C2 C11 108.99(8) . . ?
C4 C3 C2 114.35(9) . . ?
C5 C4 C3 109.74(10) . . ?
O1 C5 C6 108.40(9) . . ?
O1 C5 C4 111.39(11) . . ?
C6 C5 C4 110.57(9) . . ?
C5 C6 C7 111.17(9) . . ?
C8 C7 C6 112.25(9) . . ?
C8 C7 C2 111.56(8) . . ?
C6 C7 C2 113.00(9) . . ?
C9 C8 C7 114.31(9) . . ?
O2 C9 C10 108.93(9) . . ?
O2 C9 C8 110.43(8) . . ?
C10 C9 C8 112.20(9) . . ?
C16 C10 C9 112.28(8) . . ?
C16 C10 C11 109.25(9) . . ?
C9 C10 C11 113.31(8) . . ?
C12 C11 C10 109.85(8) . . ?
C12 C11 C2 113.79(8) . . ?
C10 C11 C2 111.90(9) . . ?
C13 C12 C11 114.09(8) . . ?
C15 C13 C14 114.78(8) . . ?
C15 C13 C12 108.07(9) . . ?
C14 C13 C12 110.28(9) . . ?
C13 C15 C16 109.62(8) . . ?
C13 C15 C19 119.18(9) . . ?
C16 C15 C19 103.81(8) . . ?
C10 C16 C17 118.49(9) . . ?
C10 C16 C15 112.76(8) . . ?
C17 C16 C15 102.45(8) . . ?
C16 C17 C18 102.47(9) . . ?
C17 C18 C19 106.08(8) . . ?
C20 C19 C15 114.99(8) . . ?
C20 C19 C18 113.88(9) . . ?
C15 C19 C18 104.88(8) . . ?
C21 C20 C22 109.95(10) . . ?
C21 C20 C19 111.08(10) . . ?
C22 C20 C19 113.44(9) . . ?
C20 C22 C23 112.49(10) . . ?
C25 C23 C24 110.02(12) . . ?
C25 C23 C22 110.84(10) . . ?
C24 C23 C22 111.11(10) . . ?
O4 C25 O3 123.76(12) . . ?
O4 C25 C23 123.24(11) . . ?
O3 C25 C23 112.99(12) . . ?

loop_
_geom_bond_atom_site_label_1
_geom_bond_atom_site_label_2
_geom_bond_distance
_geom_bond_site_symmetry_2
_geom_bond_publ_flag
O1 C5 1.4257(13) . ?
O2 C9 1.4428(14) . ?
O3 C25 1.3140(14) . ?
O4 C25 1.2078(18) . ?
C1 C2 1.5365(14) . ?
C2 C3 1.5466(15) . ?
C2 C7 1.5507(15) . ?
C2 C11 1.5586(14) . ?
C3 C4 1.5216(15) . ?
C4 C5 1.5186(17) . ?
C5 C6 1.5129(16) . ?
C6 C7 1.5376(14) . ?
C7 C8 1.5322(16) . ?
C8 C9 1.5307(14) . ?
C9 C10 1.5245(14) . ?
C10 C16 1.5223(13) . ?
C10 C11 1.5505(13) . ?
C11 C12 1.5387(14) . ?
C12 C13 1.5377(15) . ?
C13 C15 1.5261(14) . ?
C13 C14 1.5270(14) . ?
C15 C16 1.5311(13) . ?
C15 C19 1.5449(13) . ?
C16 C17 1.5260(14) . ?
C17 C18 1.5363(16) . ?
C18 C19 1.5589(15) . ?
C19 C20 1.5425(13) . ?
C20 C21 1.5252(16) . ?
C20 C22 1.5362(17) . ?
C22 C23 1.5425(14) . ?
C23 C25 1.5069(18) . ?
C23 C24 1.5378(18) . ?

loop_
_geom_hbond_atom_site_label_D
_geom_hbond_atom_site_label_H
_geom_hbond_atom_site_label_A
_geom_hbond_distance_DH
_geom_hbond_distance_HA
_geom_hbond_distance_DA
_geom_hbond_angle_DHA
_geom_hbond_site_symmetry_A
_geom_hbond_publ_flag
O1 H1X O4 0.84 1.9 2.7253(15) 166.2 5_564 yes
O2 H2X O1 0.84 1.84 2.6644(12) 166.3 4_675 yes
O3 H3X O2 0.84 1.83 2.6539(12) 168.4 3_565 yes
